data_7018227
loop_
_publ_author_name
'Knight, Fergus R.'
'Athukorala Arachchige, Kasun S.'
'Randall, Rebecca A. M.'
'B\"uhl, Michael'
'Slawin, Alexandra M. Z.'
'Woollins, J. Derek'

_publ_section_title
;
 Exploring hypervalency and three-centre, four-electron bonding
 interactions: Reactions of acenaphthene chalcogen donors and dihalogen
 acceptors.
;
_journal_issue 11
_journal_name_full 'Dalton transactions (Cambridge, England : 2003)'
_journal_page_first 3154
_journal_page_last 3165
_journal_paper_doi 10.1039/c2dt12031c
_journal_volume 41
_journal_year 2012
_chemical_formula_moiety 'C24.25 H18.50 Br4 Cl0.50 S Se'
_chemical_formula_sum 'C24.25 H18.5 Br4 Cl0.5 S Se'
_chemical_formula_weight 758.28
_space_group_IT_number 2
_symmetry_cell_setting triclinic
_symmetry_Int_Tables_number 2
_symmetry_space_group_name_Hall '-P 1'
_symmetry_space_group_name_H-M 'P -1'
_atom_sites_solution_hydrogens geom
_atom_sites_solution_primary direct
_atom_sites_solution_secondary difmap
_cell_angle_alpha 81.42(3)
_cell_angle_beta 73.07(3)
_cell_angle_gamma 71.07(3)
_cell_formula_units_Z 2
_cell_length_a 10.822(8)
_cell_length_b 11.568(8)
_cell_length_c 11.940(10)
_cell_measurement_reflns_used 2100
_cell_measurement_temperature 125
_cell_measurement_theta_max 32.58
_cell_measurement_theta_min 1.79
_cell_volume 1350.2(18)
_computing_cell_refinement 'CrystalClear-SM Expert 2.0 r6'
_computing_data_collection 'CrystalClear-SM Expert 2.0 r6 (Rigaku, 2010)'
_computing_data_reduction 'CrystalClear-SM Expert 2.0 r6'
_computing_molecular_graphics 'CrystalStructure 4.0'
_computing_publication_material 'CrystalStructure 4.0 (Rigaku, 2010)'
_computing_structure_refinement 'SHELXL97 (Sheldrick, 2008)'
_computing_structure_solution 'SHELXS97 (Sheldrick, 2008)'
_diffrn_ambient_temperature 125
_diffrn_detector_area_resol_mean 13.653
_diffrn_measured_fraction_theta_full 0.997
_diffrn_measured_fraction_theta_max 0.997
_diffrn_measurement_device_type 'Rigaku SCX mini'
_diffrn_measurement_method \w
_diffrn_radiation_type 'Mo K\a'
_diffrn_radiation_wavelength 0.71075
_diffrn_reflns_av_R_equivalents 0.0707
_diffrn_reflns_limit_h_max 12
_diffrn_reflns_limit_h_min -12
_diffrn_reflns_limit_k_max 13
_diffrn_reflns_limit_k_min -13
_diffrn_reflns_limit_l_max 14
_diffrn_reflns_limit_l_min -14
_diffrn_reflns_number 11681
_diffrn_reflns_theta_full 25.00
_diffrn_reflns_theta_max 25.00
_diffrn_standards_number 0
_exptl_absorpt_coefficient_mu 7.464
_exptl_absorpt_correction_T_max 0.799
_exptl_absorpt_correction_T_min 0.528
_exptl_absorpt_correction_type multi-scan
_exptl_absorpt_process_details 'REQAB (Rigaku, 1998)'
_exptl_crystal_colour red
_exptl_crystal_density_diffrn 1.865
_exptl_crystal_density_method 'not measured'
_exptl_crystal_description platelet
_exptl_crystal_F_000 725.00
_exptl_crystal_size_max 0.240
_exptl_crystal_size_mid 0.170
_exptl_crystal_size_min 0.030
_refine_diff_density_max 1.641
_refine_diff_density_min -1.270
_refine_ls_extinction_method none
_refine_ls_goodness_of_fit_ref 1.059
_refine_ls_hydrogen_treatment constr
_refine_ls_number_parameters 293
_refine_ls_number_reflns 4740
_refine_ls_number_restraints 3
_refine_ls_R_factor_all 0.1292
_refine_ls_R_factor_gt 0.0866
_refine_ls_shift/su_max 0.000
_refine_ls_structure_factor_coef Fsqd
_refine_ls_weighting_details 'w = 1/[\s^2^(Fo^2^)+(0.1476P)^2^+10.9173P] where P=(Fo^2^+2Fc^2^)/3'
_refine_ls_weighting_scheme calc
_refine_ls_wR_factor_ref 0.2791
_reflns_number_gt 2975
_reflns_number_total 4742
_reflns_threshold_expression F^2^>2.0\s(F^2^)
_cod_data_source_file c2dt12031c.txt
_cod_data_source_block Ferg-109-3_off
_cod_original_cell_volume 1350.2(17)
_cod_original_formula_sum 'C24.25 H18.50 Br4 Cl0.50 S Se'
_cod_database_code 7018227

loop_
_symmetry_equiv_pos_site_id
_symmetry_equiv_pos_as_xyz
1 +X,+Y,+Z
2 -X,-Y,-Z

loop_
_atom_site_label
_atom_site_type_symbol
_atom_site_fract_x
_atom_site_fract_y
_atom_site_fract_z
_atom_site_U_iso_or_equiv
_atom_site_adp_type
_atom_site_occupancy
_atom_site_symmetry_multiplicity
_atom_site_calc_flag
_atom_site_refinement_flags
Br1 Br 0.88298(9) -0.17349(7) 0.33273(9) 0.0601(3) Uani 1.0 2 d .
Br2 Br 0.40582(9) -0.07592(8) 0.37923(9) 0.0627(3) Uani 1.0 2 d .
Br3 Br 0.30560(7) -0.23749(7) 0.33717(7) 0.0438(3) Uani 1.0 2 d .
Br4 Br 0.21111(8) -0.39173(8) 0.29407(9) 0.0611(3) Uani 1.0 2 d .
Se1 Se 0.70813(7) 0.02278(6) 0.33093(7) 0.0406(2) Uani 1.0 2 d .
Cl1 Cl -0.12114(8) 0.41172(13) 0.08458(9) 0.108(4) Uani 0.2500 2 d .
Cl2 Cl 0.10351(17) 0.28182(7) -0.09860(10) 0.129(5) Uani 0.2500 2 d .
S1 S 0.49800(18) 0.23520(17) 0.34610(19) 0.0441(6) Uani 1.0 2 d .
C1 C 0.8078(7) 0.1282(6) 0.3510(6) 0.036(2) Uani 1.0 2 d .
C2 C 0.9421(7) 0.0790(7) 0.3624(8) 0.045(3) Uani 1.0 2 d .
C3 C 1.0152(8) 0.1528(7) 0.3747(8) 0.051(3) Uani 1.0 2 d .
C4 C 0.9574(8) 0.2794(7) 0.3731(8) 0.048(3) Uani 1.0 2 d .
C5 C 0.8212(7) 0.3271(7) 0.3626(7) 0.041(3) Uani 1.0 2 d .
C6 C 0.7735(9) 0.4556(7) 0.3679(8) 0.053(3) Uani 1.0 2 d .
C7 C 0.6414(9) 0.5156(7) 0.3621(8) 0.055(3) Uani 1.0 2 d .
C8 C 0.5589(9) 0.4486(7) 0.3520(8) 0.053(3) Uani 1.0 2 d .
C9 C 0.6088(7) 0.3206(7) 0.3472(8) 0.043(3) Uani 1.0 2 d .
C10 C 0.7436(7) 0.2542(7) 0.3522(6) 0.0351(19) Uani 1.0 2 d .
C11 C 1.0053(9) 0.3828(8) 0.3889(10) 0.065(3) Uani 1.0 2 d .
C12 C 0.8881(8) 0.4990(7) 0.3791(10) 0.062(3) Uani 1.0 2 d .
C13 C 0.7415(9) 0.0408(7) 0.1619(8) 0.051(3) Uani 1.0 2 d .
C14 C 0.6617(11) -0.0050(9) 0.1154(9) 0.072(4) Uani 1.0 2 d .
C15 C 0.6869(12) 0.0064(12) -0.0074(11) 0.100(5) Uani 1.0 2 d .
C16 C 0.7765(12) 0.0611(11) -0.0787(10) 0.102(5) Uani 1.0 2 d .
C17 C 0.8515(11) 0.1032(10) -0.0286(9) 0.082(4) Uani 1.0 2 d .
C18 C 0.8355(9) 0.0964(9) 0.0967(9) 0.066(4) Uani 1.0 2 d .
C19 C 0.4619(8) 0.2735(7) 0.2087(8) 0.047(3) Uani 1.0 2 d .
C20 C 0.3498(9) 0.2480(9) 0.1961(10) 0.066(4) Uani 1.0 2 d .
C21 C 0.3149(11) 0.2690(11) 0.0952(11) 0.087(4) Uani 1.0 2 d .
C22 C 0.3951(10) 0.3164(10) -0.0045(11) 0.089(4) Uani 1.0 2 d .
C23 C 0.5055(10) 0.3455(8) 0.0045(8) 0.061(3) Uani 1.0 2 d .
C24 C 0.5369(9) 0.3264(7) 0.1132(8) 0.057(3) Uani 1.0 2 d .
C25 C 0.02547(11) 0.41891(8) -0.02585(12) 0.23(5) Uiso 0.2500 2 d .
H2 H 0.9831 -0.0071 0.3617 0.0542 Uiso 1.0 2 calc R
H3 H 1.1043 0.1173 0.3842 0.0609 Uiso 1.0 2 calc R
H7 H 0.6072 0.6021 0.3650 0.0656 Uiso 1.0 2 calc R
H8 H 0.4685 0.4898 0.3484 0.0634 Uiso 1.0 2 calc R
H11A H 1.0885 0.3856 0.3272 0.0779 Uiso 1.0 2 calc R
H11B H 1.0241 0.3736 0.4666 0.0779 Uiso 1.0 2 calc R
H12A H 0.8589 0.5462 0.4497 0.0739 Uiso 1.0 2 calc R
H12B H 0.9163 0.5517 0.3093 0.0739 Uiso 1.0 2 calc R
H14 H 0.5956 -0.0411 0.1639 0.0864 Uiso 1.0 2 calc R
H15 H 0.6380 -0.0263 -0.0423 0.1196 Uiso 1.0 2 calc R
H16 H 0.7872 0.0702 -0.1611 0.1222 Uiso 1.0 2 calc R
H17 H 0.9174 0.1387 -0.0787 0.0981 Uiso 1.0 2 calc R
H18 H 0.8861 0.1280 0.1307 0.0793 Uiso 1.0 2 calc R
H20 H 0.2960 0.2143 0.2621 0.0788 Uiso 1.0 2 calc R
H21 H 0.2364 0.2521 0.0905 0.1048 Uiso 1.0 2 calc R
H22 H 0.3732 0.3283 -0.0776 0.1070 Uiso 1.0 2 calc R
H23 H 0.5597 0.3781 -0.0621 0.0727 Uiso 1.0 2 calc R
H24 H 0.6101 0.3500 0.1211 0.0683 Uiso 1.0 2 calc R

loop_
_atom_site_aniso_label
_atom_site_aniso_U_11
_atom_site_aniso_U_22
_atom_site_aniso_U_33
_atom_site_aniso_U_12
_atom_site_aniso_U_13
_atom_site_aniso_U_23
Br1 0.0728(5) 0.0244(4) 0.0840(6) -0.0082(4) -0.0343(5) 0.0080(4)
Br2 0.0694(5) 0.0620(5) 0.0659(6) -0.0406(4) -0.0127(5) 0.0066(4)
Br3 0.0415(4) 0.0392(4) 0.0484(5) -0.0106(3) -0.0145(3) 0.0063(3)
Br4 0.0522(4) 0.0453(4) 0.0906(7) -0.0104(4) -0.0299(4) -0.0053(4)
Se1 0.0452(4) 0.0279(3) 0.0499(5) -0.0147(3) -0.0137(4) 0.0056(3)
Cl1 0.262(8) 0.057(4) 0.059(4) -0.076(5) -0.108(5) 0.030(4)
Cl2 0.140(7) 0.117(10) 0.175(11) -0.048(8) -0.110(7) 0.019(8)
S1 0.0378(9) 0.0339(9) 0.0562(12) -0.0094(8) -0.0091(9) 0.0013(8)
C1 0.040(4) 0.033(4) 0.026(4) -0.015(3) 0.002(3) 0.009(3)
C2 0.034(4) 0.033(4) 0.065(6) -0.012(3) -0.009(4) 0.004(4)
C3 0.045(4) 0.039(4) 0.072(6) -0.014(4) -0.025(4) 0.005(4)
C4 0.047(4) 0.033(4) 0.067(6) -0.021(3) -0.012(4) 0.005(4)
C5 0.036(4) 0.031(4) 0.051(5) -0.011(3) -0.007(4) 0.007(4)
C6 0.060(5) 0.041(4) 0.059(5) -0.022(4) -0.011(4) -0.004(4)
C7 0.058(5) 0.033(4) 0.072(6) -0.010(4) -0.015(4) -0.013(4)
C8 0.063(5) 0.036(4) 0.049(5) 0.001(4) -0.016(4) -0.004(4)
C9 0.038(4) 0.037(4) 0.054(5) -0.013(3) -0.010(4) 0.001(4)
C10 0.035(3) 0.039(4) 0.033(4) -0.012(3) -0.009(3) -0.004(3)
C11 0.063(5) 0.053(5) 0.088(7) -0.029(4) -0.023(5) 0.001(5)
C12 0.055(5) 0.031(4) 0.101(7) -0.011(4) -0.018(5) -0.019(4)
C13 0.055(5) 0.032(4) 0.054(5) 0.006(4) -0.018(4) -0.000(4)
C14 0.087(6) 0.058(6) 0.065(6) 0.001(5) -0.034(5) -0.010(5)
C15 0.090(7) 0.091(8) 0.084(8) 0.038(7) -0.032(6) -0.030(6)
C16 0.095(7) 0.094(8) 0.054(6) 0.056(7) -0.023(6) -0.000(6)
C17 0.062(6) 0.070(7) 0.056(6) 0.025(6) 0.008(5) 0.022(5)
C18 0.048(5) 0.053(5) 0.062(6) 0.006(5) 0.002(5) 0.021(5)
C19 0.032(4) 0.041(4) 0.062(5) -0.003(4) -0.015(4) 0.004(4)
C20 0.050(5) 0.051(5) 0.092(7) -0.008(4) -0.019(5) -0.004(5)
C21 0.076(6) 0.086(7) 0.109(9) -0.022(6) -0.043(6) 0.001(7)
C22 0.081(5) 0.064(6) 0.128(8) 0.021(5) -0.077(5) -0.016(6)
C23 0.078(6) 0.048(5) 0.045(5) -0.006(5) -0.023(5) 0.015(4)
C24 0.060(5) 0.028(4) 0.073(6) 0.005(4) -0.018(5) -0.013(4)

loop_
_atom_type_symbol
_atom_type_description
_atom_type_scat_dispersion_real
_atom_type_scat_dispersion_imag
_atom_type_scat_source
Se Se -0.0929 2.2259
;
International Tables for Crystallography
(1992, Vol. C, Tables 4.2.6.8 and 6.1.1.4)
;
S S 0.1246 0.1234
;
International Tables for Crystallography
(1992, Vol. C, Tables 4.2.6.8 and 6.1.1.4)
;
Br Br -0.2901 2.4595
;
International Tables for Crystallography
(1992, Vol. C, Tables 4.2.6.8 and 6.1.1.4)
;
C C 0.0033 0.0016
;
International Tables for Crystallography
(1992, Vol. C, Tables 4.2.6.8 and 6.1.1.4)
;
H H 0.0000 0.0000
;
International Tables for Crystallography
(1992, Vol. C, Table 6.1.1.4)
;
Cl Cl 0.1484 0.1585
;
International Tables for Crystallography
(1992, Vol. C, Tables 4.2.6.8 and 6.1.1.4)
;

loop_
_geom_angle_atom_site_label_1
_geom_angle_atom_site_label_2
_geom_angle_atom_site_label_3
_geom_angle
_geom_angle_publ_flag
_geom_angle_site_symmetry_3
Br2 Br3 Br4 179.24(5) yes .
Br1 Se1 C1 98.5(2) yes .
Br1 Se1 C13 94.8(2) yes .
C1 Se1 C13 99.0(4) yes .
C9 S1 C19 105.1(4) yes .
Se1 C1 C2 121.2(6) yes .
Se1 C1 C10 118.0(6) yes .
C2 C1 C10 120.9(8) yes .
C1 C2 C3 121.9(7) yes .
C2 C3 C4 119.6(8) yes .
C3 C4 C5 117.5(9) yes .
C3 C4 C11 132.9(8) yes .
C5 C4 C11 109.4(7) yes .
C4 C5 C6 111.4(8) yes .
C4 C5 C10 124.1(7) yes .
C6 C5 C10 124.5(7) yes .
C5 C6 C7 118.5(9) yes .
C5 C6 C12 108.0(7) yes .
C7 C6 C12 133.5(8) yes .
C6 C7 C8 120.0(8) yes .
C7 C8 C9 120.4(8) yes .
S1 C9 C8 119.8(7) yes .
S1 C9 C10 117.9(6) yes .
C8 C9 C10 122.2(9) yes .
C1 C10 C5 116.0(7) yes .
C1 C10 C9 129.5(8) yes .
C5 C10 C9 114.5(7) yes .
C4 C11 C12 104.8(8) yes .
C6 C12 C11 106.2(7) yes .
Se1 C13 C14 115.3(7) yes .
Se1 C13 C18 120.0(9) yes .
C14 C13 C18 124.7(9) yes .
C13 C14 C15 115.5(11) yes .
C14 C15 C16 123.9(14) yes .
C15 C16 C17 118.0(12) yes .
C16 C17 C18 123.4(10) yes .
C13 C18 C17 114.5(11) yes .
S1 C19 C20 117.1(7) yes .
S1 C19 C24 124.7(8) yes .
C20 C19 C24 118.2(10) yes .
C19 C20 C21 122.7(10) yes .
C20 C21 C22 119.6(13) yes .
C21 C22 C23 119.8(12) yes .
C22 C23 C24 119.3(9) yes .
C19 C24 C23 120.3(10) yes .
Cl1 C25 Cl2 111.51(10) yes .
Cl1 C25 C25 82.40(8) yes 2_565
Cl2 C25 C25 166.06(9) yes 2_565
C1 C2 H2 119.035 no .
C3 C2 H2 119.031 no .
C2 C3 H3 120.214 no .
C4 C3 H3 120.209 no .
C6 C7 H7 120.014 no .
C8 C7 H7 120.014 no .
C7 C8 H8 119.811 no .
C9 C8 H8 119.807 no .
C4 C11 H11A 110.791 no .
C4 C11 H11B 110.786 no .
C12 C11 H11A 110.787 no .
C12 C11 H11B 110.789 no .
H11A C11 H11B 108.859 no .
C6 C12 H12A 110.496 no .
C6 C12 H12B 110.493 no .
C11 C12 H12A 110.492 no .
C11 C12 H12B 110.494 no .
H12A C12 H12B 108.672 no .
C13 C14 H14 122.247 no .
C15 C14 H14 122.245 no .
C14 C15 H15 118.070 no .
C16 C15 H15 118.068 no .
C15 C16 H16 121.004 no .
C17 C16 H16 121.013 no .
C16 C17 H17 118.310 no .
C18 C17 H17 118.314 no .
C13 C18 H18 122.764 no .
C17 C18 H18 122.769 no .
C19 C20 H20 118.654 no .
C21 C20 H20 118.647 no .
C20 C21 H21 120.221 no .
C22 C21 H21 120.224 no .
C21 C22 H22 120.121 no .
C23 C22 H22 120.120 no .
C22 C23 H23 120.339 no .
C24 C23 H23 120.342 no .
C19 C24 H24 119.848 no .
C23 C24 H24 119.848 no .

loop_
_geom_bond_atom_site_label_1
_geom_bond_atom_site_label_2
_geom_bond_distance
_geom_bond_publ_flag
_geom_bond_site_symmetry_2
Br1 Se1 2.4409(17) yes .
Br2 Br3 2.614(2) yes .
Br3 Br4 2.502(2) yes .
Se1 C1 1.949(9) yes .
Se1 C13 1.935(9) yes .
Cl1 C25 1.7599(18) yes .
Cl2 C25 1.7600(18) yes .
S1 C9 1.788(10) yes .
S1 C19 1.756(10) yes .
C1 C2 1.418(11) yes .
C1 C10 1.396(9) yes .
C2 C3 1.386(14) yes .
C3 C4 1.393(10) yes .
C4 C5 1.433(12) yes .
C4 C11 1.504(15) yes .
C5 C6 1.411(11) yes .
C5 C10 1.409(13) yes .
C6 C7 1.389(12) yes .
C6 C12 1.526(15) yes .
C7 C8 1.398(15) yes .
C8 C9 1.406(11) yes .
C9 C10 1.425(10) yes .
C11 C12 1.537(11) yes .
C13 C14 1.414(18) yes .
C13 C18 1.367(13) yes .
C14 C15 1.405(16) yes .
C15 C16 1.350(18) yes .
C16 C17 1.37(2) yes .
C17 C18 1.448(15) yes .
C19 C20 1.390(15) yes .
C19 C24 1.382(12) yes .
C20 C21 1.330(19) yes .
C21 C22 1.409(16) yes .
C22 C23 1.377(18) yes .
C23 C24 1.404(15) yes .
C25 C25 1.919(2) yes 2_565
C2 H2 0.950 no .
C3 H3 0.950 no .
C7 H7 0.950 no .
C8 H8 0.950 no .
C11 H11A 0.990 no .
C11 H11B 0.990 no .
C12 H12A 0.990 no .
C12 H12B 0.990 no .
C14 H14 0.950 no .
C15 H15 0.950 no .
C16 H16 0.950 no .
C17 H17 0.950 no .
C18 H18 0.950 no .
C20 H20 0.950 no .
C21 H21 0.950 no .
C22 H22 0.950 no .
C23 H23 0.950 no .
C24 H24 0.950 no .

loop_
_geom_contact_atom_site_label_1
_geom_contact_atom_site_label_2
_geom_contact_distance
_geom_contact_publ_flag
_geom_contact_site_symmetry_2
Br1 C2 3.274(9) no .
Se1 S1 2.740(3) no .
Se1 C9 3.277(8) no .
S1 C1 3.190(8) no .
S1 C13 3.330(8) no .
C1 C4 2.824(13) no .
C1 C18 3.029(14) no .
C2 C5 2.741(10) no .
C3 C10 2.867(11) no .
C5 C8 2.760(12) no .
C6 C9 2.802(14) no .
C7 C10 2.871(11) no .
C8 C19 3.405(15) no .
C8 C24 3.464(15) no .
C9 C24 3.097(15) no .
C10 C18 3.514(13) no .
C13 C16 2.770(15) no .
C13 C19 3.300(10) no .
C13 C24 3.404(11) no .
C14 C17 2.777(16) no .
C14 C19 3.383(12) no .
C15 C18 2.80(2) no .
C18 C24 3.430(12) no .
C19 C22 2.777(17) no .
C20 C23 2.749(13) no .
C21 C24 2.764(18) no .
Br1 Br4 3.574(3) no 1_655
Br1 Cl2 3.177(3) no 2_655
Br2 Se1 3.396(3) no 2_656
Br2 C1 3.475(7) no 2_656
Br3 C5 3.571(8) no 2_656
Br3 C10 3.575(8) no 2_656
Br4 Br1 3.574(3) no 1_455
Se1 Br2 3.396(3) no 2_656
Cl1 C5 3.254(9) no 1_455
Cl1 C6 3.300(10) no 1_455
Cl1 C10 3.598(7) no 1_455
Cl2 Br1 3.177(3) no 2_655
Cl2 C14 3.371(10) no 2_655
C1 Br2 3.475(7) no 2_656
C5 Br3 3.571(8) no 2_656
C5 Cl1 3.254(9) no 1_655
C6 Cl1 3.300(10) no 1_655
C7 C8 3.472(12) no 2_666
C8 C7 3.472(12) no 2_666
C10 Br3 3.575(8) no 2_656
C10 Cl1 3.598(7) no 1_655
C14 Cl2 3.371(10) no 2_655
C15 C21 3.51(2) no 2_655
C17 C17 3.509(15) no 2_755
C17 C18 3.369(13) no 2_755
C18 C17 3.369(13) no 2_755
C21 C15 3.51(2) no 2_655
C23 C23 3.525(14) no 2_665
Br1 H2 2.6019 no .
Se1 H2 3.0070 no .
Se1 H14 2.9065 no .
Se1 H18 2.9794 no .
S1 H8 2.8614 no .
S1 H20 2.7456 no .
S1 H24 2.9218 no .
C1 H3 3.3059 no .
C1 H18 2.5175 no .
C2 H18 2.9376 no .
C3 H11A 2.9781 no .
C3 H11B 2.9657 no .
C4 H2 3.2551 no .
C4 H12A 3.1044 no .
C4 H12B 3.0450 no .
C5 H3 3.2853 no .
C5 H7 3.2696 no .
C5 H11A 3.0789 no .
C5 H11B 3.0349 no .
C5 H12A 3.0620 no .
C5 H12B 3.0127 no .
C6 H8 3.2686 no .
C6 H11A 3.1422 no .
C6 H11B 3.0830 no .
C7 H12A 2.9734 no .
C7 H12B 3.0093 no .
C8 H24 2.9746 no .
C9 H7 3.2890 no .
C9 H24 2.6666 no .
C10 H2 3.2944 no .
C10 H8 3.3278 no .
C10 H18 2.9700 no .
C10 H24 3.3614 no .
C11 H3 2.9099 no .
C12 H7 2.9285 no .
C13 H15 3.2438 no .
C13 H17 3.2252 no .
C13 H24 3.4112 no .
C14 H16 3.2854 no .
C14 H18 3.3258 no .
C15 H17 3.1838 no .
C16 H14 3.2856 no .
C16 H18 3.3400 no .
C17 H15 3.1855 no .
C17 H24 3.4837 no .
C18 H14 3.3164 no .
C18 H16 3.3395 no .
C18 H24 3.1369 no .
C19 H8 3.2375 no .
C19 H14 3.5118 no .
C19 H21 3.2425 no .
C19 H23 3.2731 no .
C20 H14 3.5243 no .
C20 H22 3.2205 no .
C20 H24 3.2408 no .
C21 H23 3.2722 no .
C22 H20 3.2235 no .
C22 H24 3.2569 no .
C23 H21 3.2666 no .
C24 H8 3.3872 no .
C24 H20 3.2329 no .
C24 H22 3.2628 no .
H2 H3 2.3251 no .
H2 H18 3.2379 no .
H3 H11A 3.0361 no .
H3 H11B 3.0362 no .
H7 H8 2.3451 no .
H7 H12A 3.0203 no .
H7 H12B 3.0861 no .
H8 H24 3.0998 no .
H11A H12A 2.7325 no .
H11A H12B 2.2358 no .
H11B H12A 2.2361 no .
H11B H12B 2.7745 no .
H14 H15 2.3591 no .
H15 H16 2.2864 no .
H16 H17 2.3113 no .
H17 H18 2.4133 no .
H18 H24 3.2662 no .
H20 H21 2.2638 no .
H21 H22 2.3638 no .
H22 H23 2.3339 no .
H23 H24 2.3574 no .
Br1 H3 3.5852 no 2_756
Br1 H11B 3.2167 no 2_756
Br1 H12A 3.3935 no 1_545
Br1 H12B 3.1263 no 1_545
Br1 H17 3.2269 no 2_755
Br2 H3 3.2932 no 1_455
Br2 H14 2.8537 no .
Br2 H20 3.4080 no .
Br3 H7 3.2756 no 1_545
Br3 H8 3.0787 no 1_545
Br3 H16 2.8164 no 2_655
Br3 H23 3.5808 no 2_655
Br4 H8 2.8925 no 1_545
Br4 H11A 3.1873 no 1_445
Br4 H11B 3.2070 no 2_656
Br4 H12A 3.3203 no 2_656
Br4 H12B 3.4088 no 1_445
Br4 H23 3.1572 no 2_655
Cl1 H12B 3.5135 no 1_455
Cl1 H18 3.2254 no 1_455
Cl1 H22 3.3508 no 2_565
Cl1 H24 3.1102 no 1_455
Cl2 H12B 2.9469 no 2_665
Cl2 H14 3.5007 no 2_655
Cl2 H17 2.9369 no 1_455
Cl2 H21 2.9366 no .
Cl2 H22 3.2174 no .
C2 H2 3.5357 no 2_756
C2 H3 3.5171 no 2_756
C2 H16 3.3461 no 2_755
C3 H2 3.3439 no 2_756
C3 H16 3.5973 no 2_755
C3 H20 3.2061 no 1_655
C4 H20 3.3808 no 1_655
C7 H8 3.3101 no 2_666
C8 H7 3.3980 no 2_666
C9 H7 3.5992 no 2_666
C11 H11B 3.3999 no 2_766
C11 H12A 3.0739 no 2_766
C11 H20 3.1810 no 1_655
C12 H11B 3.0336 no 2_766
C13 H17 3.5265 no 2_755
C14 H15 3.4941 no 2_655
C15 H15 3.3272 no 2_655
C15 H21 3.0674 no 2_655
C16 H18 3.5221 no 2_755
C17 H17 3.4620 no 2_755
C17 H18 3.2756 no 2_755
C18 H17 3.1170 no 2_755
C20 H3 3.5369 no 1_455
C20 H11A 2.8685 no 1_455
C20 H15 3.3181 no 2_655
C21 H11A 3.2425 no 1_455
C21 H15 2.8198 no 2_655
C22 H15 3.4356 no 2_655
C23 H23 3.1792 no 2_665
C23 H24 3.5888 no 2_665
C24 H23 3.2528 no 2_665
C25 H12B 3.2438 no 2_665
C25 H21 3.0092 no .
C25 H22 3.4525 no .
H2 C2 3.5357 no 2_756
H2 C3 3.3439 no 2_756
H2 H2 3.4611 no 2_756
H2 H3 3.1126 no 2_756
H2 H16 2.8851 no 2_755
H3 Br1 3.5852 no 2_756
H3 Br2 3.2932 no 1_655
H3 C2 3.5171 no 2_756
H3 C20 3.5369 no 1_655
H3 H2 3.1126 no 2_756
H3 H16 3.3804 no 2_755
H3 H20 2.6355 no 1_655
H7 Br3 3.2756 no 1_565
H7 C8 3.3980 no 2_666
H7 C9 3.5992 no 2_666
H7 H8 3.3702 no 2_666
H7 H22 3.3663 no 2_665
H8 Br3 3.0787 no 1_565
H8 Br4 2.8925 no 1_565
H8 C7 3.3101 no 2_666
H8 H7 3.3702 no 2_666
H8 H23 3.5855 no 2_665
H11A Br4 3.1873 no 1_665
H11A C20 2.8685 no 1_655
H11A C21 3.2425 no 1_655
H11A H12A 3.1369 no 2_766
H11A H20 2.4759 no 1_655
H11A H21 3.1623 no 1_655
H11B Br1 3.2167 no 2_756
H11B Br4 3.2070 no 2_656
H11B C11 3.3999 no 2_766
H11B C12 3.0336 no 2_766
H11B H11B 2.9864 no 2_766
H11B H12A 2.2879 no 2_766
H11B H12B 3.2206 no 2_766
H11B H20 3.4143 no 1_655
H12A Br1 3.3935 no 1_565
H12A Br4 3.3203 no 2_656
H12A C11 3.0739 no 2_766
H12A H11A 3.1369 no 2_766
H12A H11B 2.2879 no 2_766
H12A H12A 3.3986 no 2_766
H12B Br1 3.1263 no 1_565
H12B Br4 3.4088 no 1_665
H12B Cl1 3.5135 no 1_655
H12B Cl2 2.9469 no 2_665
H12B C25 3.2438 no 2_665
H12B H11B 3.2206 no 2_766
H14 Br2 2.8537 no .
H14 Cl2 3.5007 no 2_655
H14 H15 3.1028 no 2_655
H14 H22 3.5073 no 2_655
H15 C14 3.4941 no 2_655
H15 C15 3.3272 no 2_655
H15 C20 3.3181 no 2_655
H15 C21 2.8198 no 2_655
H15 C22 3.4356 no 2_655
H15 H14 3.1028 no 2_655
H15 H15 2.7495 no 2_655
H15 H20 3.4249 no 2_655
H15 H21 2.5861 no 2_655
H15 H22 3.5981 no 2_655
H16 Br3 2.8164 no 2_655
H16 C2 3.3461 no 2_755
H16 C3 3.5973 no 2_755
H16 H2 2.8851 no 2_755
H16 H3 3.3804 no 2_755
H17 Br1 3.2269 no 2_755
H17 Cl2 2.9369 no 1_655
H17 C13 3.5265 no 2_755
H17 C17 3.4620 no 2_755
H17 C18 3.1170 no 2_755
H17 H18 3.1570 no 2_755
H18 Cl1 3.2254 no 1_655
H18 C16 3.5221 no 2_755
H18 C17 3.2756 no 2_755
H18 H17 3.1570 no 2_755
H20 Br2 3.4080 no .
H20 C3 3.2061 no 1_455
H20 C4 3.3808 no 1_455
H20 C11 3.1810 no 1_455
H20 H3 2.6355 no 1_455
H20 H11A 2.4759 no 1_455
H20 H11B 3.4143 no 1_455
H20 H15 3.4249 no 2_655
H21 Cl2 2.9366 no .
H21 C15 3.0674 no 2_655
H21 C25 3.0092 no .
H21 H11A 3.1623 no 1_455
H21 H15 2.5861 no 2_655
H22 Cl1 3.3508 no 2_565
H22 Cl2 3.2174 no .
H22 C25 3.4525 no .
H22 H7 3.3663 no 2_665
H22 H14 3.5073 no 2_655
H22 H15 3.5981 no 2_655
H23 Br3 3.5808 no 2_655
H23 Br4 3.1572 no 2_655
H23 C23 3.1792 no 2_665
H23 C24 3.2528 no 2_665
H23 H8 3.5855 no 2_665
H23 H23 3.0975 no 2_665
H23 H24 3.1794 no 2_665
H24 Cl1 3.1102 no 1_655
H24 C23 3.5888 no 2_665
H24 H23 3.1794 no 2_665

loop_
_geom_torsion_atom_site_label_1
_geom_torsion_atom_site_label_2
_geom_torsion_atom_site_label_3
_geom_torsion_atom_site_label_4
_geom_torsion
_geom_torsion_publ_flag
Br1 Se1 C1 C2 -0.6(5) no
Br1 Se1 C1 C10 178.6(4) no
Br1 Se1 C13 C14 92.4(5) no
Br1 Se1 C13 C18 -88.5(5) no
C1 Se1 C13 C14 -168.1(5) no
C1 Se1 C13 C18 11.0(6) no
C13 Se1 C1 C2 -96.9(5) no
C13 Se1 C1 C10 82.2(5) no
C9 S1 C19 C20 -162.4(5) no
C9 S1 C19 C24 17.8(7) no
C19 S1 C9 C8 69.6(6) no
C19 S1 C9 C10 -115.1(6) no
Se1 C1 C2 C3 178.9(5) no
Se1 C1 C10 C5 -177.8(4) no
Se1 C1 C10 C9 3.9(10) no
C2 C1 C10 C5 1.4(10) no
C2 C1 C10 C9 -176.9(7) no
C10 C1 C2 C3 -0.3(11) no
C1 C2 C3 C4 -1.5(12) no
C2 C3 C4 C5 2.1(12) no
C2 C3 C4 C11 177.0(8) no
C3 C4 C5 C6 177.2(7) no
C3 C4 C5 C10 -1.0(12) no
C3 C4 C11 C12 -178.7(9) no
C5 C4 C11 C12 -3.5(10) no
C11 C4 C5 C6 1.1(10) no
C11 C4 C5 C10 -177.0(7) no
C4 C5 C6 C7 -178.3(7) no
C4 C5 C6 C12 1.8(9) no
C4 C5 C10 C1 -0.8(11) no
C4 C5 C10 C9 177.8(7) no
C6 C5 C10 C1 -178.7(7) no
C6 C5 C10 C9 -0.1(11) no
C10 C5 C6 C7 -0.2(12) no
C10 C5 C6 C12 180.0(7) no
C5 C6 C7 C8 0.3(13) no
C5 C6 C12 C11 -4.0(10) no
C7 C6 C12 C11 176.2(9) no
C12 C6 C7 C8 -179.9(9) no
C6 C7 C8 C9 -0.2(13) no
C7 C8 C9 S1 175.0(7) no
C7 C8 C9 C10 -0.0(12) no
S1 C9 C10 C1 3.4(11) no
S1 C9 C10 C5 -174.9(5) no
C8 C9 C10 C1 178.5(7) no
C8 C9 C10 C5 0.2(11) no
C4 C11 C12 C6 4.5(10) no
Se1 C13 C14 C15 -179.2(5) no
Se1 C13 C18 C17 179.5(4) no
C14 C13 C18 C17 -1.5(11) no
C18 C13 C14 C15 1.8(12) no
C13 C14 C15 C16 -2.5(14) no
C14 C15 C16 C17 3.0(16) no
C15 C16 C17 C18 -2.6(15) no
C16 C17 C18 C13 1.9(13) no
S1 C19 C20 C21 -177.7(6) no
S1 C19 C24 C23 175.4(5) no
C20 C19 C24 C23 -4.4(11) no
C24 C19 C20 C21 2.2(12) no
C19 C20 C21 C22 1.4(15) no
C20 C21 C22 C23 -2.8(15) no
C21 C22 C23 C24 0.5(13) no
C22 C23 C24 C19 3.2(11) no
